data_2236759
loop_
_publ_author_name
'Akbal, Tufan'
'A\(gar Alaman, Ay\,sen'
'G\"um\"u\,s, S\"umeyye'
'Erd\"onmez, Ahmet'

_publ_section_title
;
 (<i>E</i>)-1-[(3-Iodophenyl)iminomethyl]naphthalen-2-ol
;
_journal_coeditor_code ZJ2093
_journal_issue 10
_journal_name_full 'Acta Crystallographica Section E'
_journal_page_first o3027
_journal_paper_doi 10.1107/S1600536812036793
_journal_volume 68
_journal_year 2012
_chemical_formula_iupac 'C17 H12 I N O'
_chemical_formula_moiety 'C17 H12 I N O'
_chemical_formula_sum 'C17 H12 I N O'
_chemical_formula_weight 373.18
_chemical_melting_point_gt 410
_chemical_melting_point_lt 412
_chemical_name_systematic
;
(<i>E</i>)-1-[(3-Iodophenyl)iminomethyl]naphthalen-2-ol
;
_space_group_IT_number 15
_symmetry_cell_setting monoclinic
_symmetry_space_group_name_Hall '-C 2yc'
_symmetry_space_group_name_H-M 'C 1 2/c 1'
_atom_sites_solution_hydrogens geom
_atom_sites_solution_primary direct
_atom_sites_solution_secondary difmap
_audit_creation_method SHELXL-97
_cell_angle_alpha 90.00
_cell_angle_beta 107.269(6)
_cell_angle_gamma 90.00
_cell_formula_units_Z 8
_cell_length_a 32.059(3)
_cell_length_b 4.8392(3)
_cell_length_c 19.2682(16)
_cell_measurement_reflns_used 9569
_cell_measurement_temperature 296
_cell_measurement_theta_max 26.0
_cell_measurement_theta_min 1.3
_cell_volume 2854.5(4)
_computing_cell_refinement '<i>X-AREA</i> (Stoe & Cie, 2002)'
_computing_data_collection '<i>X-AREA</i> (Stoe & Cie, 2002)'
_computing_data_reduction 'X-RED32 (Stoe & Cie, 2002)'
_computing_molecular_graphics '<i>ORTEP-3</i> for Windows (Farrugia, 1997)'
_computing_publication_material '<i>WinGX</i> (Farrugia, 1999) and <i>PLATON</i> (Spek, 2009)'
_computing_structure_refinement '<i>SHELXL97</i> (Sheldrick, 2008)'
_computing_structure_solution '<i>WinGX</i> (Farrugia, 1997) and <i>SHELXS97</i> (Sheldrick, 2008)'
_diffrn_ambient_temperature 296
_diffrn_measured_fraction_theta_full 0.998
_diffrn_measured_fraction_theta_max 0.998
_diffrn_measurement_device_type 'Stoe IPDS 2'
_diffrn_measurement_method 'w-scan rotation'
_diffrn_radiation_monochromator graphite
_diffrn_radiation_source 'fine-focus sealed tube'
_diffrn_radiation_type MoK\a
_diffrn_radiation_wavelength 0.71073
_diffrn_reflns_av_R_equivalents 0.0558
_diffrn_reflns_av_sigmaI/netI 0.0528
_diffrn_reflns_limit_h_max 38
_diffrn_reflns_limit_h_min -38
_diffrn_reflns_limit_k_max 5
_diffrn_reflns_limit_k_min -5
_diffrn_reflns_limit_l_max 23
_diffrn_reflns_limit_l_min -23
_diffrn_reflns_number 9569
_diffrn_reflns_theta_full 25.99
_diffrn_reflns_theta_max 25.99
_diffrn_reflns_theta_min 1.33
_diffrn_standards_number 0
_exptl_absorpt_coefficient_mu 2.238
_exptl_absorpt_correction_T_max 0.9246
_exptl_absorpt_correction_T_min 0.7931
_exptl_absorpt_correction_type integration
_exptl_absorpt_process_details '(<i>X-RED32</i>; Stoe & Cie, 2002)'
_exptl_crystal_colour yellow
_exptl_crystal_density_diffrn 1.737
_exptl_crystal_density_method 'not measured'
_exptl_crystal_description needle
_exptl_crystal_F_000 1456
_exptl_crystal_size_max 0.800
_exptl_crystal_size_mid 0.300
_exptl_crystal_size_min 0.030
_refine_diff_density_max 0.869
_refine_diff_density_min -0.568
_refine_ls_extinction_coef 0
_refine_ls_extinction_method '<i>SHELXL97</i> (Sheldrick, 2008)'
_refine_ls_goodness_of_fit_ref 0.928
_refine_ls_hydrogen_treatment constr
_refine_ls_matrix_type full
_refine_ls_number_parameters 181
_refine_ls_number_reflns 2781
_refine_ls_number_restraints 0
_refine_ls_restrained_S_all 0.928
_refine_ls_R_factor_all 0.0860
_refine_ls_R_factor_gt 0.0422
_refine_ls_shift/su_max 0.001
_refine_ls_shift/su_mean 0.000
_refine_ls_structure_factor_coef Fsqd
_refine_ls_weighting_details 'calc w=1/[\s^2^(Fo^2^)+(0.0405P)^2^+0.0000P] where P=(Fo^2^+2Fc^2^)/3'
_refine_ls_weighting_scheme calc
_refine_ls_wR_factor_gt 0.0819
_refine_ls_wR_factor_ref 0.0943
_reflns_number_gt 1607
_reflns_number_total 2781
_reflns_threshold_expression I>2sigma(I)
_cod_data_source_file zj2093.cif
_cod_data_source_block I
_cod_original_sg_symbol_H-M 'C 2/c'
_cod_database_code 2236759
_cod_database_fobs_code 2236759

loop_
_symmetry_equiv_pos_as_xyz
'x, y, z'
'-x, y, -z+1/2'
'x+1/2, y+1/2, z'
'-x+1/2, y+1/2, -z+1/2'
'-x, -y, -z'
'x, -y, z-1/2'
'-x+1/2, -y+1/2, -z'
'x+1/2, -y+1/2, z-1/2'

loop_
_atom_site_type_symbol
_atom_site_label
_atom_site_fract_x
_atom_site_fract_y
_atom_site_fract_z
_atom_site_U_iso_or_equiv
_atom_site_adp_type
_atom_site_calc_flag
_atom_site_refinement_flags
_atom_site_occupancy
_atom_site_symmetry_multiplicity
I I1 0.052729(12) 0.52255(9) 0.33319(2) 0.08465(19) Uani d . 1 1
C C5 0.16216(15) 0.0503(9) 0.4653(2) 0.0490(11) Uani d . 1 1
C C8 0.15014(14) -0.4836(10) 0.5955(2) 0.0498(11) Uani d . 1 1
O O1 0.22667(12) -0.3804(8) 0.6294(2) 0.0784(11) Uani d . 1 1
H H1 0.2177 -0.2766 0.5946 0.118 Uiso calc R 1 1
C C9 0.19336(16) -0.5200(11) 0.6398(3) 0.0593(13) Uani d . 1 1
C C11 0.1710(2) -0.8587(12) 0.7108(3) 0.0712(16) Uani d . 1 1
H H11 0.1781 -0.9838 0.7491 0.085 Uiso calc R 1 1
N N1 0.17155(13) -0.1458(9) 0.5220(2) 0.0546(10) Uani d . 1 1
C C4 0.19651(17) 0.1402(12) 0.4410(3) 0.0620(13) Uani d . 1 1
H H4 0.2243 0.0672 0.4616 0.074 Uiso calc R 1 1
C C6 0.12123(16) 0.1594(10) 0.4331(2) 0.0514(12) Uani d . 1 1
H H6 0.0976 0.1010 0.4481 0.062 Uiso calc R 1 1
C C7 0.14134(16) -0.2876(10) 0.5375(2) 0.0508(12) Uani d . 1 1
H H7 0.1125 -0.2607 0.5096 0.061 Uiso calc R 1 1
C C3 0.19005(19) 0.3351(13) 0.3873(3) 0.0721(16) Uani d . 1 1
H H3 0.2135 0.3935 0.3720 0.087 Uiso calc R 1 1
C C2 0.14946(18) 0.4450(11) 0.3557(3) 0.0655(14) Uani d . 1 1
H H2 0.1451 0.5779 0.3194 0.079 Uiso calc R 1 1
C C1 0.11518(16) 0.3532(11) 0.3793(2) 0.0544(12) Uani d . 1 1
C C13 0.11570(16) -0.6479(10) 0.6093(2) 0.0510(12) Uani d . 1 1
C C17 0.0936(2) -0.9958(12) 0.6815(3) 0.0797(16) Uani d . 1 1
H H17 0.1007 -1.1192 0.7203 0.096 Uiso calc R 1 1
C C14 0.07180(17) -0.6311(12) 0.5668(3) 0.0651(14) Uani d . 1 1
H H14 0.0638 -0.5092 0.5277 0.078 Uiso calc R 1 1
C C16 0.0511(2) -0.9750(14) 0.6391(4) 0.0868(18) Uani d . 1 1
H H16 0.0296 -1.0836 0.6488 0.104 Uiso calc R 1 1
C C10 0.20262(19) -0.7080(12) 0.6980(3) 0.0693(15) Uani d . 1 1
H H10 0.2312 -0.7273 0.7279 0.083 Uiso calc R 1 1
C C12 0.1268(2) -0.8351(11) 0.6679(3) 0.0613(14) Uani d . 1 1
C C15 0.0407(2) -0.7938(14) 0.5825(4) 0.0810(17) Uani d . 1 1
H H15 0.0118 -0.7799 0.5538 0.097 Uiso calc R 1 1

loop_
_atom_site_aniso_label
_atom_site_aniso_U_11
_atom_site_aniso_U_22
_atom_site_aniso_U_33
_atom_site_aniso_U_12
_atom_site_aniso_U_13
_atom_site_aniso_U_23
I1 0.0709(2) 0.0937(3) 0.0771(3) 0.0026(2) 0.00310(19) 0.0215(2)
C5 0.053(3) 0.047(3) 0.047(3) -0.006(2) 0.014(2) -0.009(2)
C8 0.058(3) 0.048(3) 0.045(2) 0.007(2) 0.017(2) -0.005(2)
O1 0.054(2) 0.094(3) 0.079(3) 0.005(2) 0.007(2) 0.005(2)
C9 0.058(3) 0.060(3) 0.058(3) 0.010(3) 0.015(2) -0.010(3)
C11 0.104(5) 0.060(4) 0.045(3) 0.021(3) 0.014(3) 0.006(3)
N1 0.053(2) 0.055(3) 0.056(2) 0.001(2) 0.016(2) -0.005(2)
C4 0.053(3) 0.067(4) 0.067(3) -0.011(3) 0.019(3) -0.009(3)
C6 0.054(3) 0.056(3) 0.045(3) -0.010(2) 0.015(2) -0.005(2)
C7 0.050(3) 0.053(3) 0.046(3) 0.004(2) 0.010(2) -0.007(2)
C3 0.069(4) 0.085(4) 0.070(4) -0.027(3) 0.032(3) -0.004(3)
C2 0.073(3) 0.073(4) 0.051(3) -0.012(3) 0.018(3) 0.004(3)
C1 0.058(3) 0.060(3) 0.043(3) -0.009(2) 0.011(2) -0.007(2)
C13 0.060(3) 0.045(3) 0.052(3) 0.005(2) 0.022(2) -0.007(2)
C17 0.114(5) 0.059(4) 0.080(4) 0.007(4) 0.049(4) 0.005(3)
C14 0.059(3) 0.068(4) 0.070(3) -0.002(3) 0.022(3) 0.001(3)
C16 0.099(5) 0.073(4) 0.107(5) -0.017(4) 0.059(4) -0.005(4)
C10 0.067(4) 0.071(4) 0.060(3) 0.014(3) 0.004(3) 0.001(3)
C12 0.090(4) 0.048(3) 0.053(3) 0.008(3) 0.032(3) -0.001(2)
C15 0.069(4) 0.082(5) 0.097(5) -0.006(3) 0.032(4) -0.013(4)

loop_
_atom_type_symbol
_atom_type_description
_atom_type_scat_dispersion_real
_atom_type_scat_dispersion_imag
_atom_type_scat_source
C C 0.0033 0.0016 'International Tables Vol C Tables 4.2.6.8 and 6.1.1.4'
H H 0.0000 0.0000 'International Tables Vol C Tables 4.2.6.8 and 6.1.1.4'
I I -0.4742 1.8119 'International Tables Vol C Tables 4.2.6.8 and 6.1.1.4'
N N 0.0061 0.0033 'International Tables Vol C Tables 4.2.6.8 and 6.1.1.4'
O O 0.0106 0.0060 'International Tables Vol C Tables 4.2.6.8 and 6.1.1.4'

loop_
_geom_angle_atom_site_label_1
_geom_angle_atom_site_label_2
_geom_angle_atom_site_label_3
_geom_angle
C6 C5 C4 118.3(5)
C6 C5 N1 124.1(4)
C4 C5 N1 117.6(4)
C9 C8 C7 119.3(4)
C9 C8 C13 119.1(4)
C7 C8 C13 121.6(4)
C9 O1 H1 109.5
O1 C9 C10 117.4(5)
O1 C9 C8 122.4(5)
C10 C9 C8 120.2(5)
C10 C11 C12 122.2(5)
C10 C11 H11 118.9
C12 C11 H11 118.9
C7 N1 C5 122.3(4)
C3 C4 C5 120.9(5)
C3 C4 H4 119.6
C5 C4 H4 119.6
C1 C6 C5 120.3(4)
C1 C6 H6 119.8
C5 C6 H6 119.8
N1 C7 C8 123.1(4)
N1 C7 H7 118.5
C8 C7 H7 118.5
C2 C3 C4 120.9(5)
C2 C3 H3 119.6
C4 C3 H3 119.6
C3 C2 C1 118.3(5)
C3 C2 H2 120.9
C1 C2 H2 120.9
C6 C1 C2 121.4(5)
C6 C1 I1 119.4(4)
C2 C1 I1 119.2(4)
C14 C13 C12 118.4(5)
C14 C13 C8 123.1(4)
C12 C13 C8 118.4(5)
C16 C17 C12 121.5(6)
C16 C17 H17 119.2
C12 C17 H17 119.2
C15 C14 C13 120.3(5)
C15 C14 H14 119.9
C13 C14 H14 119.9
C15 C16 C17 119.3(6)
C15 C16 H16 120.4
C17 C16 H16 120.4
C11 C10 C9 120.7(5)
C11 C10 H10 119.7
C9 C10 H10 119.7
C17 C12 C13 118.8(6)
C17 C12 C11 121.9(5)
C13 C12 C11 119.4(5)
C16 C15 C14 121.7(6)
C16 C15 H15 119.1
C14 C15 H15 119.1

loop_
_geom_bond_atom_site_label_1
_geom_bond_atom_site_label_2
_geom_bond_distance
I1 C1 2.101(5)
C5 C6 1.379(6)
C5 C4 1.387(6)
C5 N1 1.411(6)
C8 C9 1.406(6)
C8 C7 1.428(6)
C8 C13 1.448(7)
O1 C9 1.328(6)
O1 H1 0.8200
C9 C10 1.405(7)
C11 C10 1.331(8)
C11 C12 1.416(7)
C11 H11 0.9300
N1 C7 1.292(6)
C4 C3 1.370(8)
C4 H4 0.9300
C6 C1 1.369(7)
C6 H6 0.9300
C7 H7 0.9300
C3 C2 1.370(7)
C3 H3 0.9300
C2 C1 1.381(7)
C2 H2 0.9300
C13 C14 1.406(7)
C13 C12 1.408(7)
C17 C16 1.368(9)
C17 C12 1.404(8)
C17 H17 0.9300
C14 C15 1.373(8)
C14 H14 0.9300
C16 C15 1.361(9)
C16 H16 0.9300
C10 H10 0.9300
C15 H15 0.9300

loop_
_geom_hbond_atom_site_label_D
_geom_hbond_atom_site_label_H
_geom_hbond_atom_site_label_A
_geom_hbond_distance_DH
_geom_hbond_distance_HA
_geom_hbond_distance_DA
_geom_hbond_angle_DHA
O1 H1 N1 0.82 1.82 2.555(6) 148

loop_
_geom_torsion_atom_site_label_1
_geom_torsion_atom_site_label_2
_geom_torsion_atom_site_label_3
_geom_torsion_atom_site_label_4
_geom_torsion
C7 C8 C9 O1 -0.8(7)
C13 C8 C9 O1 178.7(4)
C7 C8 C9 C10 178.8(4)
C13 C8 C9 C10 -1.7(7)
C6 C5 N1 C7 16.5(7)
C4 C5 N1 C7 -164.2(4)
C6 C5 C4 C3 0.9(7)
N1 C5 C4 C3 -178.5(4)
C4 C5 C6 C1 -0.6(7)
N1 C5 C6 C1 178.7(4)
C5 N1 C7 C8 -179.0(4)
C9 C8 C7 N1 2.2(7)
C13 C8 C7 N1 -177.2(4)
C5 C4 C3 C2 -0.4(8)
C4 C3 C2 C1 -0.3(8)
C5 C6 C1 C2 -0.1(7)
C5 C6 C1 I1 -178.5(3)
C3 C2 C1 C6 0.6(8)
C3 C2 C1 I1 179.0(4)
C9 C8 C13 C14 -178.3(4)
C7 C8 C13 C14 1.2(7)
C9 C8 C13 C12 1.1(6)
C7 C8 C13 C12 -179.4(4)
C12 C13 C14 C15 0.2(8)
C8 C13 C14 C15 179.6(5)
C12 C17 C16 C15 -0.2(9)
C12 C11 C10 C9 -1.1(9)
O1 C9 C10 C11 -178.7(5)
C8 C9 C10 C11 1.7(8)
C16 C17 C12 C13 0.3(8)
C16 C17 C12 C11 -178.9(5)
C14 C13 C12 C17 -0.3(7)
C8 C13 C12 C17 -179.8(4)
C14 C13 C12 C11 179.0(5)
C8 C13 C12 C11 -0.5(7)
C10 C11 C12 C17 179.7(5)
C10 C11 C12 C13 0.5(8)
C17 C16 C15 C14 0.1(9)
C13 C14 C15 C16 -0.1(9)

loop_
_cod_related_entry_id
_cod_related_entry_database
_cod_related_entry_code
1 ChemSpider 30658193
